data_7022896
loop_
_publ_author_name
'Wang, Xiuli'
'Luan, Jian'
'Lin, Hongyan'
'Lu, Qilin'
'Xu, Chuang'
'Liu, Guocheng'

_publ_section_title
;
 Effect of flexible bis-pyridyl-bis-amide ligands and dicarboxylates on
 the assembly and properties of multifunctional Cu(II) metal-organic
 coordination polymers.
;
_journal_issue 23
_journal_name_full 'Dalton transactions (Cambridge, England : 2003)'
_journal_page_first 8375
_journal_page_last 8386
_journal_paper_doi 10.1039/c3dt50202c
_journal_volume 42
_journal_year 2013
_chemical_formula_sum 'C17 H22 Cu N3 O8'
_chemical_formula_weight 459.92
_chemical_name_systematic
;
?
;
_space_group_IT_number 2
_symmetry_cell_setting triclinic
_symmetry_space_group_name_Hall '-P 1'
_symmetry_space_group_name_H-M 'P -1'
_atom_sites_solution_hydrogens geom
_atom_sites_solution_primary direct
_atom_sites_solution_secondary difmap
_audit_creation_method SHELXL-97
_cell_angle_alpha 80.852(2)
_cell_angle_beta 79.235(2)
_cell_angle_gamma 74.262(2)
_cell_formula_units_Z 2
_cell_length_a 8.9363(10)
_cell_length_b 10.1567(12)
_cell_length_c 10.7519(12)
_cell_measurement_reflns_used 1997
_cell_measurement_temperature 296(2)
_cell_measurement_theta_max 25.00
_cell_measurement_theta_min 2.10
_cell_volume 916.69(18)
_computing_cell_refinement 'SMART (Bruker, 2001)'
_computing_data_collection 'SMART (Bruker, 2001)'
_computing_data_reduction 'SAINT+ (Bruker, 1999)'
_computing_molecular_graphics 'PLATON (Spek, 2003)'
_computing_publication_material 'SHELXTL (1998)'
_computing_structure_refinement 'SHELXL-97 (Sheldrick, 2008)'
_computing_structure_solution 'SHELXS-97 (Sheldrick, 2008)'
_diffrn_ambient_temperature 296(2)
_diffrn_measured_fraction_theta_full 0.989
_diffrn_measured_fraction_theta_max 0.989
_diffrn_measurement_device_type 'CCD area detector'
_diffrn_measurement_method 'phi and omega scans'
_diffrn_radiation_monochromator graphite
_diffrn_radiation_source 'fine-focus sealed tube'
_diffrn_radiation_type MoK\a
_diffrn_radiation_wavelength 0.71073
_diffrn_reflns_av_R_equivalents 0.0169
_diffrn_reflns_av_unetI/netI 0.0378
_diffrn_reflns_limit_h_max 10
_diffrn_reflns_limit_h_min -11
_diffrn_reflns_limit_k_max 12
_diffrn_reflns_limit_k_min -10
_diffrn_reflns_limit_l_max 9
_diffrn_reflns_limit_l_min -13
_diffrn_reflns_number 5089
_diffrn_reflns_theta_full 26.00
_diffrn_reflns_theta_max 26.00
_diffrn_reflns_theta_min 2.10
_exptl_absorpt_coefficient_mu 1.245
_exptl_absorpt_correction_T_max 0.872
_exptl_absorpt_correction_T_min 0.830
_exptl_absorpt_correction_type empirical
_exptl_absorpt_process_details SADABS
_exptl_crystal_colour GREEN
_exptl_crystal_density_diffrn 1.666
_exptl_crystal_density_method 'not measured'
_exptl_crystal_description BLOCK
_exptl_crystal_F_000 476
_exptl_crystal_size_max 0.15
_exptl_crystal_size_mid 0.13
_exptl_crystal_size_min 0.11
_refine_diff_density_max 0.779
_refine_diff_density_min -0.680
_refine_diff_density_rms 0.088
_refine_ls_extinction_method none
_refine_ls_goodness_of_fit_ref 1.040
_refine_ls_hydrogen_treatment constr
_refine_ls_matrix_type full
_refine_ls_number_parameters 274
_refine_ls_number_reflns 3571
_refine_ls_number_restraints 0
_refine_ls_restrained_S_all 1.040
_refine_ls_R_factor_all 0.0545
_refine_ls_R_factor_gt 0.0441
_refine_ls_shift/su_max 0.001
_refine_ls_shift/su_mean 0.000
_refine_ls_structure_factor_coef Fsqd
_refine_ls_weighting_details 'calc w=1/[\s^2^(Fo^2^)+(0.0576P)^2^+1.5160P] where P=(Fo^2^+2Fc^2^)/3'
_refine_ls_weighting_scheme calc
_refine_ls_wR_factor_gt 0.1074
_refine_ls_wR_factor_ref 0.1154
_reflns_number_gt 3063
_reflns_number_total 3571
_reflns_threshold_expression >2sigma(I)
_cod_data_source_file c3dt50202c.txt
_cod_data_source_block lj-7
_cod_depositor_comments
;
The following automatic conversions were performed:

'_symmetry_cell_setting' value 'Triclinic' changed to 'triclinic'
according to /home/saulius/struct/CIF-dictionaries/cif_core.dic
dictionary named 'cif_core.dic' version 2.4.2 from 2011-04-26.

Automatic conversion script
Id: cif_fix_values 1891 2012-01-12 08:04:46Z andrius 
;
_cod_database_code 7022896

loop_
_symmetry_equiv_pos_as_xyz
'x, y, z'
'-x, -y, -z'

loop_
_atom_site_label
_atom_site_type_symbol
_atom_site_fract_x
_atom_site_fract_y
_atom_site_fract_z
_atom_site_U_iso_or_equiv
_atom_site_adp_type
_atom_site_occupancy
_atom_site_symmetry_multiplicity
_atom_site_calc_flag
_atom_site_refinement_flags
_atom_site_disorder_assembly
_atom_site_disorder_group
Cu1 Cu 0.22646(5) 0.32205(4) 0.35388(4) 0.01868(14) Uani 1 1 d . . .
O1 O 0.3376(3) 0.1294(2) 0.3466(2) 0.0250(5) Uani 1 1 d . . .
N1 N 0.1981(3) 0.3511(3) 0.1666(3) 0.0221(6) Uani 1 1 d . . .
C1 C 0.2786(6) 0.4233(6) 0.0776(4) 0.0530(13) Uani 1 1 d . . .
H1A H 0.3465 0.4651 0.1033 0.064 Uiso 1 1 calc R . .
O1W O -0.0517(3) 0.3791(3) 0.4128(3) 0.0376(6) Uani 1 1 d . . .
H1WA H -0.0657 0.4494 0.3575 0.045 Uiso 1 1 d R . .
H1WB H -0.0975 0.4048 0.4847 0.045 Uiso 1 1 d R . .
N2 N 0.7725(3) -0.2894(3) 0.4508(3) 0.0213(6) Uani 1 1 d . . .
H2B H 0.8026 -0.2214 0.4676 0.026 Uiso 1 1 calc R . .
H2C H 0.8320 -0.3715 0.4589 0.026 Uiso 1 1 calc R . .
O2 O 0.1270(3) 0.0506(3) 0.3532(3) 0.0388(7) Uani 1 1 d . . .
C2 C 0.2673(6) 0.4397(7) -0.0499(4) 0.0620(16) Uani 1 1 d . . .
H2A H 0.3263 0.4910 -0.1083 0.074 Uiso 1 1 calc R . .
O2W O 0.7664(3) -0.7517(4) 0.3093(3) 0.0554(9) Uani 1 1 d . . .
H2WA H 0.6757 -0.7425 0.3390 0.066 Uiso 1 1 d R . .
H2WB H 0.8358 -0.7804 0.3361 0.066 Uiso 1 1 d R . .
O3 O 0.2250(3) -0.4767(2) 0.3592(2) 0.0251(5) Uani 1 1 d . . .
C3 C 0.1672(5) 0.3792(5) -0.0894(4) 0.0373(9) Uani 1 1 d . . .
H3A H 0.1575 0.3883 -0.1751 0.045 Uiso 1 1 calc R . .
N3 N -0.1805(8) 0.2456(8) 0.0520(6) 0.0345(11) Uani 0.505(6) 1 d P A 1
H3B H -0.1803 0.2604 0.1285 0.041 Uiso 0.505(6) 1 calc PR A 1
N3' N -0.1057(8) 0.1704(8) 0.0251(7) 0.0345(11) Uani 0.495(6) 1 d P A 2
H3'A H -0.1195 0.1806 0.1047 0.041 Uiso 0.495(6) 1 calc PR A 2
O3W O -0.1248(4) -0.0414(4) 0.3422(3) 0.0602(10) Uani 1 1 d . . .
H3WA H -0.0743 -0.0782 0.2759 0.072 Uiso 1 1 d R . .
H3WB H -0.0339 -0.0282 0.3706 0.072 Uiso 1 1 d R . .
O4 O 0.4732(3) -0.5819(2) 0.2979(2) 0.0310(6) Uani 1 1 d . . .
C4 C 0.0811(4) 0.3041(4) 0.0007(3) 0.0291(8) Uani 1 1 d . A .
C5 C 0.1014(4) 0.2917(4) 0.1275(3) 0.0263(7) Uani 1 1 d . . .
H5A H 0.0452 0.2398 0.1878 0.032 Uiso 1 1 calc R . .
O5 O -0.0061(8) 0.2225(6) -0.1594(4) 0.121(2) Uani 1 1 d . A .
C6 C -0.0266(8) 0.2392(6) -0.0461(5) 0.075(2) Uani 1 1 d . . .
C7 C -0.3268(9) 0.2274(9) 0.0188(9) 0.0528(17) Uani 0.569(7) 1 d P A 1
H7A H -0.4148 0.2741 0.0768 0.063 Uiso 0.569(7) 1 calc PR A 1
H7B H -0.3385 0.2737 -0.0662 0.063 Uiso 0.569(7) 1 calc PR A 1
C7' C -0.1792(12) 0.0735(13) -0.0081(12) 0.0528(17) Uani 0.431(7) 1 d P A 2
H7'A H -0.1527 0.0721 -0.0997 0.063 Uiso 0.431(7) 1 calc PR A 2
H7'B H -0.1290 -0.0168 0.0305 0.063 Uiso 0.431(7) 1 calc PR A 2
C8 C -0.3391(5) 0.0883(5) 0.0219(5) 0.0483(11) Uani 1 1 d . . .
H8A H -0.3181 0.0393 0.1044 0.058 Uiso 1 1 calc R A 1
H8B H -0.2571 0.0440 -0.0418 0.058 Uiso 1 1 calc R A 1
C9 C -0.4929(9) 0.0718(8) -0.0005(8) 0.0459(16) Uani 0.591(8) 1 d P . 1
H9A H -0.5145 0.1223 -0.0823 0.055 Uiso 0.591(8) 1 calc PR . 1
H9B H -0.5744 0.1152 0.0641 0.055 Uiso 0.591(8) 1 calc PR . 1
C9' C -0.4156(12) -0.0098(12) -0.0078(12) 0.0459(16) Uani 0.409(8) 1 d P . 2
H9'A H -0.3764 -0.0237 -0.0963 0.055 Uiso 0.409(8) 1 calc PR . 2
H9'B H -0.3754 -0.0964 0.0421 0.055 Uiso 0.409(8) 1 calc PR . 2
C10 C 0.2691(4) 0.0324(3) 0.3548(3) 0.0214(7) Uani 1 1 d . . .
C11 C 0.3752(4) -0.1117(3) 0.3660(3) 0.0203(7) Uani 1 1 d . . .
C12 C 0.3204(4) -0.2240(3) 0.3498(3) 0.0222(7) Uani 1 1 d . . .
H12A H 0.2178 -0.2107 0.3349 0.027 Uiso 1 1 calc R . .
C13 C 0.4211(4) -0.3553(3) 0.3561(3) 0.0206(7) Uani 1 1 d . . .
C14 C 0.3708(4) -0.4794(3) 0.3356(3) 0.0221(7) Uani 1 1 d . . .
C15 C 0.5719(4) -0.3762(3) 0.3855(3) 0.0201(7) Uani 1 1 d . . .
H15A H 0.6389 -0.4641 0.3892 0.024 Uiso 1 1 calc R . .
C16 C 0.6222(4) -0.2656(3) 0.4092(3) 0.0188(6) Uani 1 1 d . . .
C17 C 0.5255(4) -0.1332(3) 0.3959(3) 0.0195(6) Uani 1 1 d . . .
H17A H 0.5614 -0.0587 0.4071 0.023 Uiso 1 1 calc R . .

loop_
_atom_site_aniso_label
_atom_site_aniso_U_11
_atom_site_aniso_U_22
_atom_site_aniso_U_33
_atom_site_aniso_U_23
_atom_site_aniso_U_13
_atom_site_aniso_U_12
Cu1 0.0237(2) 0.0139(2) 0.0213(2) -0.00392(14) -0.00801(15) -0.00527(15)
O1 0.0301(13) 0.0139(11) 0.0341(14) -0.0041(10) -0.0109(10) -0.0058(10)
N1 0.0201(14) 0.0245(15) 0.0234(15) -0.0065(11) -0.0042(11) -0.0056(11)
C1 0.059(3) 0.090(4) 0.031(2) 0.004(2) -0.013(2) -0.055(3)
O1W 0.0262(14) 0.0454(17) 0.0391(16) -0.0073(13) -0.0002(11) -0.0072(12)
N2 0.0207(14) 0.0180(14) 0.0269(15) -0.0028(11) -0.0088(11) -0.0037(11)
O2 0.0264(14) 0.0235(14) 0.067(2) -0.0001(13) -0.0153(13) -0.0045(11)
C2 0.060(3) 0.116(5) 0.026(2) 0.006(2) -0.002(2) -0.060(3)
O2W 0.0279(15) 0.070(2) 0.068(2) 0.0135(18) -0.0171(14) -0.0185(15)
O3 0.0292(13) 0.0195(12) 0.0313(13) -0.0045(10) -0.0073(10) -0.0113(10)
C3 0.037(2) 0.055(3) 0.0193(18) -0.0091(17) -0.0009(15) -0.0113(19)
N3 0.032(3) 0.046(4) 0.034(3) -0.013(2) -0.007(2) -0.019(2)
N3' 0.032(3) 0.046(4) 0.034(3) -0.013(2) -0.007(2) -0.019(2)
O3W 0.054(2) 0.081(3) 0.061(2) 0.0155(18) -0.0220(16) -0.0466(19)
O4 0.0362(14) 0.0201(13) 0.0413(15) -0.0126(11) -0.0120(11) -0.0052(11)
C4 0.035(2) 0.032(2) 0.0245(18) -0.0087(15) -0.0099(15) -0.0076(16)
C5 0.0298(18) 0.0272(19) 0.0249(18) -0.0024(14) -0.0080(14) -0.0101(15)
O5 0.248(7) 0.133(4) 0.041(2) 0.015(2) -0.067(3) -0.133(5)
C6 0.130(5) 0.087(4) 0.044(3) 0.019(3) -0.051(3) -0.079(4)
C7 0.042(4) 0.058(4) 0.071(5) -0.029(4) -0.010(3) -0.020(3)
C7' 0.042(4) 0.058(4) 0.071(5) -0.029(4) -0.010(3) -0.020(3)
C8 0.041(2) 0.059(3) 0.056(3) -0.022(2) -0.007(2) -0.022(2)
C9 0.030(4) 0.044(4) 0.069(4) -0.012(3) -0.016(3) -0.008(2)
C9' 0.030(4) 0.044(4) 0.069(4) -0.012(3) -0.016(3) -0.008(2)
C10 0.0265(17) 0.0173(16) 0.0222(16) -0.0033(12) -0.0068(13) -0.0056(13)
C11 0.0229(16) 0.0182(16) 0.0217(16) -0.0037(13) -0.0048(13) -0.0067(13)
C12 0.0223(16) 0.0187(16) 0.0288(18) -0.0020(13) -0.0090(13) -0.0074(13)
C13 0.0282(17) 0.0164(16) 0.0201(16) -0.0025(12) -0.0059(13) -0.0087(13)
C14 0.0320(18) 0.0161(16) 0.0220(17) 0.0016(13) -0.0130(14) -0.0086(14)
C15 0.0247(16) 0.0143(15) 0.0215(16) -0.0044(12) -0.0066(13) -0.0017(13)
C16 0.0193(15) 0.0219(16) 0.0169(15) -0.0026(12) -0.0039(12) -0.0071(13)
C17 0.0257(16) 0.0166(15) 0.0199(16) -0.0031(12) -0.0062(12) -0.0088(13)

loop_
_atom_type_symbol
_atom_type_description
_atom_type_scat_dispersion_real
_atom_type_scat_dispersion_imag
_atom_type_scat_source
C C 0.0033 0.0016 'International Tables Vol C Tables 4.2.6.8 and 6.1.1.4'
H H 0.0000 0.0000 'International Tables Vol C Tables 4.2.6.8 and 6.1.1.4'
N N 0.0061 0.0033 'International Tables Vol C Tables 4.2.6.8 and 6.1.1.4'
O O 0.0106 0.0060 'International Tables Vol C Tables 4.2.6.8 and 6.1.1.4'
Cu Cu 0.3201 1.2651 'International Tables Vol C Tables 4.2.6.8 and 6.1.1.4'

loop_
_geom_angle_atom_site_label_1
_geom_angle_atom_site_label_2
_geom_angle_atom_site_label_3
_geom_angle
_geom_angle_site_symmetry_1
_geom_angle_site_symmetry_3
O1 Cu1 N1 92.96(11) . .
O1 Cu1 O3 151.07(10) . 1_565
N1 Cu1 O3 94.11(10) . 1_565
O1 Cu1 N2 87.99(10) . 2_656
N1 Cu1 N2 172.99(10) . 2_656
O3 Cu1 N2 88.36(10) 1_565 2_656
O1 Cu1 O1W 118.74(10) . .
N1 Cu1 O1W 89.56(10) . .
O3 Cu1 O1W 89.35(10) 1_565 .
N2 Cu1 O1W 83.90(10) 2_656 .
C10 O1 Cu1 123.8(2) . .
C1 N1 C5 117.0(3) . .
C1 N1 Cu1 122.5(2) . .
C5 N1 Cu1 120.4(2) . .
N1 C1 C2 123.9(4) . .
C16 N2 Cu1 116.5(2) . 2_656
C3 C2 C1 118.8(4) . .
C14 O3 Cu1 102.5(2) . 1_545
C2 C3 C4 118.8(4) . .
C7 N3 C6 122.9(6) . .
C6 N3' C7' 127.5(8) . .
C3 C4 C5 118.5(3) . .
C3 C4 C6 117.2(4) . .
C5 C4 C6 124.3(4) . .
N1 C5 C4 123.0(3) . .
N3' C6 O5 115.6(5) . .
N3' C6 C4 122.2(5) . .
O5 C6 C4 119.4(5) . .
N3' C6 N3 35.7(4) . .
O5 C6 N3 127.6(5) . .
C4 C6 N3 110.1(4) . .
C8 C7 N3 117.2(7) . .
C8 C7' N3' 121.2(9) . .
C7' C8 C7 78.0(6) . .
C7' C8 C9' 122.2(7) . .
C7 C8 C9' 150.9(7) . .
C7' C8 C9 153.1(7) . .
C7 C8 C9 116.5(6) . .
C9' C8 C9 36.6(5) . .
C8 C9 C9 117.2(8) . 2_455
C9' C9' C8 124.2(13) 2_455 .
O2 C10 O1 124.3(3) . .
O2 C10 C11 120.5(3) . .
O1 C10 C11 115.2(3) . .
C17 C11 C12 120.0(3) . .
C17 C11 C10 119.9(3) . .
C12 C11 C10 120.0(3) . .
C13 C12 C11 119.3(3) . .
C12 C13 C15 120.3(3) . .
C12 C13 C14 121.9(3) . .
C15 C13 C14 117.8(3) . .
O4 C14 O3 122.3(3) . .
O4 C14 C13 119.2(3) . .
O3 C14 C13 118.5(3) . .
C16 C15 C13 120.1(3) . .
C17 C16 C15 119.8(3) . .
C17 C16 N2 120.3(3) . .
C15 C16 N2 119.9(3) . .
C16 C17 C11 120.2(3) . .

loop_
_geom_bond_atom_site_label_1
_geom_bond_atom_site_label_2
_geom_bond_distance
_geom_bond_site_symmetry_2
Cu1 O1 1.946(2) .
Cu1 N1 2.041(3) .
Cu1 O3 2.051(2) 1_565
Cu1 N2 2.075(3) 2_656
Cu1 O1W 2.380(3) .
O1 C10 1.277(4) .
N1 C1 1.334(5) .
N1 C5 1.336(4) .
C1 C2 1.373(6) .
N2 C16 1.441(4) .
N2 Cu1 2.075(3) 2_656
O2 C10 1.235(4) .
C2 C3 1.372(6) .
O3 C14 1.274(4) .
O3 Cu1 2.051(2) 1_545
C3 C4 1.384(5) .
N3 C7 1.483(9) .
N3 C6 1.562(9) .
N3' C6 1.213(8) .
N3' C7' 1.442(11) .
O4 C14 1.251(4) .
C4 C5 1.390(5) .
C4 C6 1.498(5) .
O5 C6 1.230(7) .
C7 C8 1.441(9) .
C7' C8 1.376(11) .
C8 C9' 1.454(11) .
C8 C9 1.496(8) .
C9 C9 1.496(15) 2_455
C9' C9' 1.45(2) 2_455
C10 C11 1.514(5) .
C11 C17 1.391(4) .
C11 C12 1.403(4) .
C12 C13 1.392(5) .
C13 C15 1.394(4) .
C13 C14 1.507(4) .
C15 C16 1.391(4) .
C16 C17 1.390(5) .
